data_4318030
loop_
_publ_author_name
'Jean-Pierre Costes'
'Juan Modesto Clemente-Juan'
'Fran\,coise Dahan'
'Fr\'ed\'eric Dumestre'
'Jean-Pierre Tuchagues'

_publ_contact_author
;
        Dr Jean-Pierre Costes
        Laboratoire de Chimie de Coordination du CNRS
        205 Route de Narbonne
        31077 Toulouse Cedex 4
        France
;
_publ_contact_author_email costes@lcc-toulouse.fr
_publ_contact_author_fax '(33) 0561553003'
_publ_contact_author_phone '(33) 0561333152'
_publ_section_title
;
 Dinuclear (FeII, GdIII) Complexes Deriving from Hexadentate Schiff Bases:
 Synthesis, Structure, and M\"ossbauer and Magnetic Properties
;
_journal_name_full 'Inorganic Chemistry'
_journal_page_first 2886
_journal_page_last 2891
_journal_paper_doi 10.1021/ic0112793
_journal_volume 41
_journal_year 2002
_chemical_formula_sum 'C24 H30 Fe Gd N5 O14'
_chemical_formula_weight 825.63
_chemical_name_systematic
;
  ?
;
_space_group_IT_number 14
_symmetry_cell_setting monoclinic
_symmetry_space_group_name_Hall '-P 2ybc'
_symmetry_space_group_name_H-M 'P 1 21/c 1'
_atom_sites_solution_hydrogens geom
_atom_sites_solution_primary direct
_atom_sites_solution_secondary difmap
_audit_creation_method SHELXL-97
_cell_angle_alpha 90.00
_cell_angle_beta 95.15(2)
_cell_angle_gamma 90.00
_cell_formula_units_Z 4
_cell_length_a 9.6264(17)
_cell_length_b 19.662(3)
_cell_length_c 16.039(3)
_cell_measurement_temperature 160(2)
_cell_volume 3023.5(9)
_computing_cell_refinement 'STOE-IPDS software (Stoe, 2.93, 1997)'
_computing_data_collection 'STOE-IPDS software (Stoe, 2.93, 1997)'
_computing_data_reduction 'XRED (Stoe, 1.08, 1996)'
_computing_molecular_graphics 'ZORTEP (Zsolnai, 1996)'
_computing_structure_refinement 'SHELXL-97 (Sheldrick, 1997)'
_computing_structure_solution 'SHELXS-97 (Sheldrick, 1990)'
_diffrn_ambient_temperature 160(2)
_diffrn_measured_fraction_theta_full 0.970
_diffrn_measured_fraction_theta_max 0.970
_diffrn_measurement_device_type STOE-IPDS
_diffrn_measurement_method 'Imaging Plate Detector System'
_diffrn_radiation_monochromator graphite
_diffrn_radiation_source 'fine-focus sealed tube'
_diffrn_radiation_type MoK\a
_diffrn_radiation_wavelength 0.71073
_diffrn_reflns_av_R_equivalents 0.0311
_diffrn_reflns_av_sigmaI/netI 0.0187
_diffrn_reflns_limit_h_max 10
_diffrn_reflns_limit_h_min -10
_diffrn_reflns_limit_k_max 22
_diffrn_reflns_limit_k_min -22
_diffrn_reflns_limit_l_max 18
_diffrn_reflns_limit_l_min -18
_diffrn_reflns_number 20456
_diffrn_reflns_theta_full 24.07
_diffrn_reflns_theta_max 24.07
_diffrn_reflns_theta_min 2.07
_exptl_absorpt_coefficient_mu 2.730
_exptl_absorpt_correction_T_max 0.8210
_exptl_absorpt_correction_T_min 0.5756
_exptl_absorpt_correction_type numerical
_exptl_absorpt_process_details 'X-SHAPE (Stoe & Cie, 1996)'
_exptl_crystal_colour Light-brown
_exptl_crystal_density_diffrn 1.814
_exptl_crystal_density_method 'not measured'
_exptl_crystal_description Parallelepiped
_exptl_crystal_F_000 1644
_exptl_crystal_size_max 0.50
_exptl_crystal_size_mid 0.40
_exptl_crystal_size_min 0.30
_refine_diff_density_max 0.804
_refine_diff_density_min -0.508
_refine_diff_density_rms 0.072
_refine_ls_extinction_method none
_refine_ls_goodness_of_fit_ref 1.051
_refine_ls_hydrogen_treatment mixed
_refine_ls_matrix_type full
_refine_ls_number_parameters 406
_refine_ls_number_reflns 4656
_refine_ls_number_restraints 0
_refine_ls_restrained_S_all 1.051
_refine_ls_R_factor_all 0.0213
_refine_ls_R_factor_gt 0.0193
_refine_ls_shift/su_max 0.001
_refine_ls_shift/su_mean 0.000
_refine_ls_structure_factor_coef Fsqd
_refine_ls_weighting_details 'w=1/[\s^2^(Fo^2^)+(0.0228P)^2^+2.5711P] where P=(Fo^2^+2Fc^2^)/3'
_refine_ls_weighting_scheme calc
_refine_ls_wR_factor_gt 0.0445
_refine_ls_wR_factor_ref 0.0452
_reflns_number_gt 4357
_reflns_number_total 4656
_reflns_threshold_expression >2sigma(I)
_cod_data_source_file ic0112793_2.cif
_cod_data_source_block (1')
_cod_depositor_comments
;
The following automatic conversions were performed:

'_symmetry_cell_setting' value 'Monoclinic' changed to 'monoclinic'
according to the built-in table from CIF Core dictionary named
'cif_core.dic' version 2.4.1 from
2010-06-29.

'_exptl_absorpt_correction_type' value 'Numerical'
changed to 'numerical' according to the built-in table from CIF Core
dictionary named 'cif_core.dic' version 2.4.1 from 2010-06-29.

Automatic conversion script
Id: cif_fix_values 1646 2011-03-28 12:23:43Z adriana 

The following automatic conversions were performed:

'_refine_ls_weighting_scheme' value 'calc
w=1/[\s^2^(Fo^2^)+(0.0228P)^2^+2.5711P] where P=(Fo^2^+2Fc^2^)/3' was
changed to 'calc'. New tag '_refine_ls_weighting_details' was
created. The value of the new tag was set to
'w=1/[\s^2^(Fo^2^)+(0.0228P)^2^+2.5711P] where P=(Fo^2^+2Fc^2^)/3'.

Automatic conversion script
Id: cif_fix_values 3143 2015-03-26 13:38:13Z robertas 
;
_cod_original_cell_volume 3023.6(9)
_cod_database_code 4318030

loop_
_symmetry_equiv_pos_as_xyz
'x, y, z'
'x, -y+1/2, z+1/2'
'-x, -y, -z'
'-x, y-1/2, -z-1/2'

loop_
_atom_site_label
_atom_site_type_symbol
_atom_site_fract_x
_atom_site_fract_y
_atom_site_fract_z
_atom_site_U_iso_or_equiv
_atom_site_adp_type
_atom_site_occupancy
_atom_site_calc_flag
_atom_site_refinement_flags
_atom_site_disorder_assembly
_atom_site_disorder_group
Gd Gd 0.204294(12) 0.424084(5) 0.242871(7) 0.01887(5) Uani 1 d . . .
Fe Fe 0.32252(3) 0.262099(16) 0.30970(2) 0.01872(8) Uani 1 d . . .
O1 O 0.29655(18) 0.35614(8) 0.35827(10) 0.0237(4) Uani 1 d . . .
C1 C 0.3344(3) 0.37931(12) 0.43472(15) 0.0226(5) Uani 1 d . . .
C2 C 0.3103(3) 0.44832(13) 0.45178(15) 0.0252(5) Uani 1 d . . .
C3 C 0.3509(3) 0.47679(13) 0.52819(16) 0.0301(6) Uani 1 d . . .
H3 H 0.3338 0.5236 0.5378 0.033 Uiso 1 calc R . .
C4 C 0.4169(3) 0.43697(14) 0.59145(16) 0.0336(6) Uani 1 d . . .
H4 H 0.4480 0.4568 0.6439 0.037 Uiso 1 calc R . .
C5 C 0.4370(3) 0.36903(14) 0.57788(16) 0.0308(6) Uani 1 d . . .
H5 H 0.4795 0.3418 0.6220 0.034 Uiso 1 calc R . .
C6 C 0.3961(3) 0.33877(13) 0.49997(15) 0.0247(5) Uani 1 d . . .
O3 O 0.24456(19) 0.48391(8) 0.38477(11) 0.0276(4) Uani 1 d . . .
C20 C 0.1961(3) 0.55122(13) 0.40400(19) 0.0366(7) Uani 1 d . . .
H20A H 0.1514 0.5722 0.3530 0.040 Uiso 1 calc R . .
H20B H 0.2754 0.5791 0.4260 0.040 Uiso 1 calc R . .
H20C H 0.1285 0.5479 0.4460 0.040 Uiso 1 calc R . .
C7 C 0.4180(3) 0.26636(13) 0.49359(15) 0.0265(6) Uani 1 d . . .
H7 H 0.4500 0.2436 0.5439 0.029 Uiso 1 calc R . .
N1 N 0.3992(2) 0.22934(10) 0.42789(12) 0.0238(4) Uani 1 d . . .
C8 C 0.4392(3) 0.15707(13) 0.43850(16) 0.0285(6) Uani 1 d . . .
H8A H 0.4496 0.1464 0.4991 0.031 Uiso 1 calc R . .
H8B H 0.5313 0.1504 0.4168 0.031 Uiso 1 calc R . .
C9 C 0.3358(3) 0.10660(12) 0.39460(16) 0.0252(5) Uani 1 d . . .
C10 C 0.3395(3) 0.10776(12) 0.30008(16) 0.0262(5) Uani 1 d . . .
H10A H 0.4380 0.1065 0.2869 0.029 Uiso 1 calc R . .
H10B H 0.2932 0.0662 0.2763 0.029 Uiso 1 calc R . .
C18 C 0.3875(3) 0.03572(13) 0.42316(18) 0.0356(7) Uani 1 d . . .
H18A H 0.4822 0.0287 0.4070 0.039 Uiso 1 calc R . .
H18B H 0.3253 0.0010 0.3966 0.039 Uiso 1 calc R . .
H18C H 0.3879 0.0323 0.4841 0.039 Uiso 1 calc R . .
C19 C 0.1886(3) 0.11782(13) 0.41936(19) 0.0342(6) Uani 1 d . . .
H19A H 0.1560 0.1630 0.4008 0.038 Uiso 1 calc R . .
H19B H 0.1888 0.1146 0.4803 0.038 Uiso 1 calc R . .
H19C H 0.1264 0.0831 0.3929 0.038 Uiso 1 calc R . .
N2 N 0.2714(2) 0.16771(10) 0.25937(12) 0.0212(4) Uani 1 d . . .
O2 O 0.18190(17) 0.30443(8) 0.22300(10) 0.0228(4) Uani 1 d . . .
C11 C 0.1142(2) 0.27487(12) 0.15658(14) 0.0204(5) Uani 1 d . . .
C12 C 0.0316(2) 0.31666(12) 0.10074(15) 0.0219(5) Uani 1 d . . .
C13 C -0.0369(3) 0.29132(14) 0.02866(17) 0.0321(6) Uani 1 d . . .
H13 H -0.0923 0.3205 -0.0080 0.035 Uiso 1 calc R . .
C14 C -0.0250(3) 0.22290(14) 0.00966(18) 0.0371(7) Uani 1 d . . .
H14 H -0.0688 0.2055 -0.0413 0.041 Uiso 1 calc R . .
C15 C 0.0497(3) 0.18056(14) 0.06424(17) 0.0324(6) Uani 1 d . . .
H15 H 0.0551 0.1335 0.0514 0.036 Uiso 1 calc R . .
C16 C 0.1188(3) 0.20530(12) 0.13920(16) 0.0238(5) Uani 1 d . . .
O4 O 0.02925(17) 0.38427(8) 0.12510(10) 0.0254(4) Uani 1 d . . .
C21 C -0.0774(3) 0.42569(13) 0.08049(19) 0.0344(7) Uani 1 d . . .
H21A H -0.0711 0.4723 0.1020 0.038 Uiso 1 calc R . .
H21B H -0.1696 0.4070 0.0885 0.038 Uiso 1 calc R . .
H21C H -0.0637 0.4258 0.0207 0.038 Uiso 1 calc R . .
C17 C 0.1918(3) 0.15557(12) 0.19315(16) 0.0239(5) Uani 1 d . . .
H17 H 0.1792 0.1092 0.1777 0.026 Uiso 1 calc R . .
O5 O 0.51373(18) 0.25233(9) 0.25431(11) 0.0299(4) Uani 1 d . . .
C22 C 0.6356(3) 0.26768(14) 0.27380(19) 0.0360(7) Uani 1 d . . .
C23 C 0.7476(4) 0.2443(2) 0.2227(3) 0.0671(11) Uani 1 d . . .
H23A H 0.7064 0.2179 0.1749 0.074 Uiso 1 calc R . .
H23B H 0.8137 0.2158 0.2570 0.074 Uiso 1 calc R . .
H23C H 0.7966 0.2838 0.2023 0.074 Uiso 1 calc R . .
C24 C 0.6758(3) 0.3082(2) 0.3496(2) 0.0567(10) Uani 1 d . . .
H24A H 0.5922 0.3194 0.3775 0.062 Uiso 1 calc R . .
H24B H 0.7214 0.3502 0.3338 0.062 Uiso 1 calc R . .
H24C H 0.7403 0.2818 0.3877 0.062 Uiso 1 calc R . .
O6 O -0.0031(2) 0.39552(9) 0.31871(12) 0.0337(4) Uani 1 d . . .
O7 O -0.00335(19) 0.49365(9) 0.25890(12) 0.0316(4) Uani 1 d . . .
N3 N -0.0615(2) 0.45277(11) 0.30697(15) 0.0334(5) Uani 1 d . . .
O8 O -0.1651(3) 0.46891(12) 0.33934(18) 0.0614(7) Uani 1 d . . .
O9 O 0.2840(2) 0.54713(10) 0.23305(12) 0.0409(5) Uani 1 d . . .
O10 O 0.1769(2) 0.50756(10) 0.12228(12) 0.0440(5) Uani 1 d . . .
N4 N 0.2330(2) 0.55783(11) 0.15958(14) 0.0272(5) Uani 1 d . . .
O11 O 0.2387(2) 0.61344(10) 0.12692(14) 0.0441(5) Uani 1 d . . .
O12 O 0.3637(2) 0.38957(14) 0.13859(14) 0.0559(6) Uani 1 d . . .
O13 O 0.4636(2) 0.42796(13) 0.25138(15) 0.0520(6) Uani 1 d . . .
N5 N 0.4761(3) 0.40010(11) 0.18204(15) 0.0340(6) Uani 1 d . . .
O14 O 0.5888(2) 0.38394(11) 0.15934(16) 0.0544(6) Uani 1 d . . .

loop_
_atom_site_aniso_label
_atom_site_aniso_U_11
_atom_site_aniso_U_22
_atom_site_aniso_U_33
_atom_site_aniso_U_23
_atom_site_aniso_U_13
_atom_site_aniso_U_12
Gd 0.02006(8) 0.01791(8) 0.01871(8) 0.00253(4) 0.00210(5) 0.00172(4)
Fe 0.01982(18) 0.01916(17) 0.01671(17) 0.00135(13) -0.00094(14) 0.00159(13)
O1 0.0327(10) 0.0211(8) 0.0164(8) -0.0010(7) -0.0030(7) 0.0028(7)
C1 0.0235(13) 0.0262(13) 0.0183(12) 0.0001(10) 0.0033(10) -0.0046(10)
C2 0.0280(14) 0.0281(13) 0.0208(12) 0.0015(10) 0.0092(11) -0.0045(11)
C3 0.0382(15) 0.0294(14) 0.0243(13) -0.0063(11) 0.0117(12) -0.0079(11)
C4 0.0424(17) 0.0397(16) 0.0191(13) -0.0060(11) 0.0055(12) -0.0147(13)
C5 0.0345(15) 0.0394(16) 0.0186(13) 0.0019(11) 0.0027(12) -0.0074(12)
C6 0.0267(13) 0.0292(13) 0.0184(12) 0.0009(10) 0.0035(11) -0.0058(10)
O3 0.0373(10) 0.0209(9) 0.0246(9) -0.0025(7) 0.0032(8) 0.0034(7)
C20 0.0472(17) 0.0248(14) 0.0380(16) -0.0092(12) 0.0057(14) 0.0071(12)
C7 0.0286(14) 0.0332(14) 0.0171(12) 0.0062(11) -0.0021(11) -0.0006(11)
N1 0.0239(11) 0.0250(11) 0.0222(11) 0.0046(9) 0.0014(9) 0.0014(8)
C8 0.0309(14) 0.0278(13) 0.0262(13) 0.0079(11) -0.0018(12) 0.0084(11)
C9 0.0273(14) 0.0211(12) 0.0277(13) 0.0051(10) 0.0044(11) 0.0038(10)
C10 0.0269(13) 0.0211(12) 0.0305(14) 0.0014(10) 0.0018(11) 0.0061(10)
C18 0.0407(16) 0.0251(14) 0.0418(16) 0.0097(12) 0.0075(14) 0.0096(12)
C19 0.0336(15) 0.0271(14) 0.0434(16) 0.0082(12) 0.0123(13) 0.0044(11)
N2 0.0222(11) 0.0196(10) 0.0220(11) 0.0008(8) 0.0033(9) 0.0019(8)
O2 0.0253(9) 0.0209(8) 0.0206(8) -0.0006(7) -0.0062(7) 0.0020(7)
C11 0.0170(12) 0.0261(12) 0.0178(12) -0.0007(10) 0.0009(10) -0.0026(10)
C12 0.0177(12) 0.0244(12) 0.0234(13) 0.0029(10) 0.0006(10) -0.0032(9)
C13 0.0263(14) 0.0403(16) 0.0278(14) 0.0081(12) -0.0086(12) -0.0041(11)
C14 0.0368(16) 0.0403(16) 0.0314(15) -0.0025(12) -0.0136(13) -0.0089(13)
C15 0.0324(15) 0.0296(14) 0.0337(15) -0.0062(11) -0.0055(13) -0.0076(11)
C16 0.0202(12) 0.0262(13) 0.0246(13) 0.0001(10) 0.0004(11) -0.0037(10)
O4 0.0227(9) 0.0257(9) 0.0261(9) 0.0058(7) -0.0072(7) 0.0040(7)
C21 0.0260(14) 0.0329(15) 0.0421(17) 0.0091(12) -0.0098(13) 0.0073(11)
C17 0.0245(13) 0.0186(12) 0.0289(14) -0.0017(10) 0.0040(11) -0.0028(10)
O5 0.0225(10) 0.0326(10) 0.0352(10) 0.0051(8) 0.0055(8) -0.0008(7)
C22 0.0217(15) 0.0392(16) 0.0475(17) 0.0222(13) 0.0052(13) 0.0017(12)
C23 0.041(2) 0.062(2) 0.104(3) 0.020(2) 0.036(2) 0.0110(17)
C24 0.0313(17) 0.081(3) 0.056(2) 0.0165(18) -0.0106(16) -0.0212(17)
O6 0.0338(11) 0.0254(10) 0.0435(11) 0.0067(8) 0.0124(9) 0.0058(8)
O7 0.0302(10) 0.0271(9) 0.0389(11) 0.0074(8) 0.0108(9) 0.0050(8)
N3 0.0296(13) 0.0320(13) 0.0398(13) 0.0002(11) 0.0095(11) 0.0050(10)
O8 0.0491(14) 0.0496(14) 0.0926(19) 0.0087(13) 0.0450(14) 0.0173(11)
O9 0.0535(13) 0.0359(11) 0.0314(11) 0.0083(9) -0.0069(10) -0.0131(9)
O10 0.0614(14) 0.0376(11) 0.0311(11) 0.0085(9) -0.0057(10) -0.0190(10)
N4 0.0231(11) 0.0252(11) 0.0337(13) 0.0102(10) 0.0045(10) 0.0021(9)
O11 0.0447(12) 0.0308(11) 0.0562(13) 0.0219(10) 0.0010(10) -0.0028(9)
O12 0.0364(13) 0.0894(18) 0.0442(13) -0.0230(12) 0.0164(11) -0.0072(12)
O13 0.0253(11) 0.0843(18) 0.0462(14) -0.0083(12) 0.0017(10) -0.0003(10)
N5 0.0356(14) 0.0272(12) 0.0415(14) 0.0162(11) 0.0168(12) 0.0077(10)
O14 0.0401(13) 0.0501(13) 0.0790(17) 0.0277(12) 0.0389(12) 0.0184(10)

loop_
_atom_type_symbol
_atom_type_description
_atom_type_scat_dispersion_real
_atom_type_scat_dispersion_imag
_atom_type_scat_source
C C 0.0033 0.0016 'International Tables Vol C Tables 4.2.6.8 and 6.1.1.4'
H H 0.0000 0.0000 'International Tables Vol C Tables 4.2.6.8 and 6.1.1.4'
N N 0.0061 0.0033 'International Tables Vol C Tables 4.2.6.8 and 6.1.1.4'
O O 0.0106 0.0060 'International Tables Vol C Tables 4.2.6.8 and 6.1.1.4'
Fe Fe 0.3463 0.8444 'International Tables Vol C Tables 4.2.6.8 and 6.1.1.4'
Gd Gd -0.1653 3.9035 'International Tables Vol C Tables 4.2.6.8 and 6.1.1.4'

loop_
_geom_angle_atom_site_label_1
_geom_angle_atom_site_label_2
_geom_angle_atom_site_label_3
_geom_angle
_geom_angle_site_symmetry_1
_geom_angle_site_symmetry_3
_geom_angle_publ_flag
O2 Gd O1 64.79(5) . . ?
O2 Gd O7 119.98(6) . . ?
O1 Gd O7 118.70(6) . . ?
O2 Gd O12 72.03(8) . . ?
O1 Gd O12 99.27(8) . . ?
O7 Gd O12 141.91(8) . . ?
O2 Gd O13 96.66(7) . . ?
O1 Gd O13 70.93(7) . . ?
O7 Gd O13 143.07(7) . . ?
O12 Gd O13 50.45(8) . . ?
O2 Gd O6 77.05(6) . . ?
O1 Gd O6 75.78(6) . . ?
O7 Gd O6 51.62(6) . . ?
O12 Gd O6 147.53(7) . . ?
O13 Gd O6 145.41(7) . . ?
O2 Gd O10 122.42(6) . . ?
O1 Gd O10 163.83(7) . . ?
O7 Gd O10 71.87(7) . . ?
O12 Gd O10 71.85(9) . . ?
O13 Gd O10 93.28(8) . . ?
O6 Gd O10 119.04(7) . . ?
O2 Gd O4 63.24(5) . . ?
O1 Gd O4 125.43(5) . . ?
O7 Gd O4 75.96(6) . . ?
O12 Gd O4 79.76(7) . . ?
O13 Gd O4 130.20(7) . . ?
O6 Gd O4 77.67(6) . . ?
O10 Gd O4 67.36(6) . . ?
O2 Gd O9 162.60(7) . . ?
O1 Gd O9 119.09(6) . . ?
O7 Gd O9 74.32(7) . . ?
O12 Gd O9 90.59(8) . . ?
O13 Gd O9 70.62(8) . . ?
O6 Gd O9 120.19(7) . . ?
O10 Gd O9 49.34(6) . . ?
O4 Gd O9 115.48(6) . . ?
O2 Gd O3 125.28(5) . . ?
O1 Gd O3 63.39(5) . . ?
O7 Gd O3 73.18(6) . . ?
O12 Gd O3 132.54(7) . . ?
O13 Gd O3 82.30(7) . . ?
O6 Gd O3 74.56(6) . . ?
O10 Gd O3 112.23(6) . . ?
O4 Gd O3 147.17(6) . . ?
O9 Gd O3 66.18(6) . . ?
O2 Fe O1 77.99(6) . . ?
O2 Fe N2 88.84(7) . . ?
O1 Fe N2 159.20(8) . . ?
O2 Fe N1 156.09(8) . . ?
O1 Fe N1 88.75(7) . . ?
N2 Fe N1 97.52(8) . . ?
O2 Fe O5 107.47(7) . . ?
O1 Fe O5 112.59(7) . . ?
N2 Fe O5 86.58(8) . . ?
N1 Fe O5 95.94(8) . . ?
O2 Fe Gd 40.74(4) . . ?
O1 Fe Gd 40.95(4) . . ?
N2 Fe Gd 129.44(6) . . ?
N1 Fe Gd 129.69(6) . . ?
O5 Fe Gd 102.90(5) . . ?
C1 O1 Fe 129.31(14) . . ?
C1 O1 Gd 125.15(14) . . ?
Fe O1 Gd 105.19(7) . . ?
O1 C1 C6 123.8(2) . . ?
O1 C1 C2 118.3(2) . . ?
C6 C1 C2 117.9(2) . . ?
C3 C2 O3 124.1(2) . . ?
C3 C2 C1 121.9(2) . . ?
O3 C2 C1 114.0(2) . . ?
C2 C3 C4 119.8(2) . . ?
C5 C4 C3 119.7(2) . . ?
C4 C5 C6 121.4(2) . . ?
C1 C6 C5 119.2(2) . . ?
C1 C6 C7 124.2(2) . . ?
C5 C6 C7 116.7(2) . . ?
C2 O3 C20 115.48(19) . . ?
C2 O3 Gd 118.63(14) . . ?
C20 O3 Gd 125.74(15) . . ?
N1 C7 C6 127.4(2) . . ?
C7 N1 C8 115.8(2) . . ?
C7 N1 Fe 126.03(17) . . ?
C8 N1 Fe 118.13(15) . . ?
N1 C8 C9 114.7(2) . . ?
C10 C9 C19 111.3(2) . . ?
C10 C9 C8 112.1(2) . . ?
C19 C9 C8 111.6(2) . . ?
C10 C9 C18 106.0(2) . . ?
C19 C9 C18 109.8(2) . . ?
C8 C9 C18 105.7(2) . . ?
N2 C10 C9 113.9(2) . . ?
C17 N2 C10 115.5(2) . . ?
C17 N2 Fe 126.72(17) . . ?
C10 N2 Fe 117.71(15) . . ?
C11 O2 Fe 128.13(14) . . ?
C11 O2 Gd 124.78(14) . . ?
Fe O2 Gd 105.46(7) . . ?
O2 C11 C16 124.4(2) . . ?
O2 C11 C12 117.5(2) . . ?
C16 C11 C12 118.1(2) . . ?
C13 C12 O4 124.5(2) . . ?
C13 C12 C11 121.7(2) . . ?
O4 C12 C11 113.8(2) . . ?
C12 C13 C14 119.6(2) . . ?
C15 C14 C13 120.0(2) . . ?
C14 C15 C16 121.2(2) . . ?
C11 C16 C15 119.2(2) . . ?
C11 C16 C17 124.4(2) . . ?
C15 C16 C17 116.4(2) . . ?
C12 O4 C21 115.39(18) . . ?
C12 O4 Gd 118.60(13) . . ?
C21 O4 Gd 126.00(15) . . ?
N2 C17 C16 126.5(2) . . ?
C22 O5 Fe 135.9(2) . . ?
O5 C22 C24 121.2(3) . . ?
O5 C22 C23 120.6(3) . . ?
C24 C22 C23 118.2(3) . . ?
N3 O6 Gd 95.22(15) . . ?
N3 O7 Gd 96.75(14) . . ?
O8 N3 O6 122.9(2) . . ?
O8 N3 O7 121.2(2) . . ?
O6 N3 O7 115.9(2) . . ?
N4 O9 Gd 97.07(14) . . ?
N4 O10 Gd 97.80(14) . . ?
O11 N4 O10 122.5(2) . . ?
O11 N4 O9 121.8(2) . . ?
O10 N4 O9 115.6(2) . . ?
N5 O12 Gd 97.84(16) . . ?
N5 O13 Gd 96.50(16) . . ?
O14 N5 O12 122.7(3) . . ?
O14 N5 O13 122.5(3) . . ?
O12 N5 O13 114.8(2) . . ?

loop_
_geom_bond_atom_site_label_1
_geom_bond_atom_site_label_2
_geom_bond_distance
_geom_bond_site_symmetry_2
_geom_bond_publ_flag
Gd O2 2.3813(16) . ?
Gd O1 2.3884(16) . ?
Gd O7 2.4545(18) . ?
Gd O12 2.464(2) . ?
Gd O13 2.489(2) . ?
Gd O6 2.494(2) . ?
Gd O10 2.5324(19) . ?
Gd O4 2.5394(17) . ?
Gd O9 2.5472(19) . ?
Gd O3 2.5605(17) . ?
Fe O2 2.0301(16) . ?
Fe O1 2.0305(16) . ?
Fe N2 2.066(2) . ?
Fe N1 2.074(2) . ?
Fe O5 2.1233(19) . ?
O1 C1 1.328(3) . ?
C1 C6 1.404(3) . ?
C1 C2 1.408(4) . ?
C2 C3 1.372(4) . ?
C2 O3 1.387(3) . ?
C3 C4 1.389(4) . ?
C4 C5 1.370(4) . ?
C5 C6 1.408(3) . ?
C6 C7 1.444(4) . ?
O3 C20 1.446(3) . ?
C7 N1 1.280(3) . ?
N1 C8 1.478(3) . ?
C8 C9 1.532(4) . ?
C9 C10 1.520(4) . ?
C9 C19 1.521(4) . ?
C9 C18 1.536(3) . ?
C10 N2 1.473(3) . ?
N2 C17 1.275(3) . ?
O2 C11 1.331(3) . ?
C11 C16 1.397(3) . ?
C11 C12 1.408(3) . ?
C12 C13 1.372(4) . ?
C12 O4 1.386(3) . ?
C13 C14 1.386(4) . ?
C14 C15 1.365(4) . ?
C15 C16 1.408(4) . ?
C16 C17 1.445(3) . ?
O4 C21 1.448(3) . ?
O5 C22 1.225(3) . ?
C22 C24 1.475(5) . ?
C22 C23 1.485(5) . ?
O6 N3 1.265(3) . ?
O7 N3 1.277(3) . ?
N3 O8 1.208(3) . ?
O9 N4 1.253(3) . ?
O10 N4 1.253(3) . ?
N4 O11 1.216(3) . ?
O12 N5 1.250(3) . ?
O13 N5 1.255(3) . ?
N5 O14 1.218(3) . ?
